data_7223983
loop_
_publ_author_name
'Shen, Jian-Qiang'
'Wei, Yong-Sheng'
'Liao, Pei-Qin'
'Lin, Rui-Biao'
'Zhou, Dong-Dong'
'Zhang, Jie-Peng'
'Chen, Xiao-Ming'

_publ_section_title
;
 Unique (3,9)-connected porous coordination polymers constructed by
 tripodal ligands with bent arms
;
_journal_issue 22
_journal_name_full CrystEngComm
_journal_page_first 4115
_journal_paper_doi 10.1039/C5CE02487K
_journal_volume 18
_journal_year 2016
_chemical_formula_moiety '0.08(C864 H516 Co36 N360 O12)'
_chemical_formula_sum 'C72 H43 Co3 N30 O'
_chemical_formula_weight 1521.15
_space_group_crystal_system trigonal
_space_group_IT_number 167
_space_group_name_Hall '-R 3 2"c'
_space_group_name_H-M_alt 'R -3 c'
_symmetry_space_group_name_Hall '-R 3 2"c'
_symmetry_space_group_name_H-M 'R -3 c :H'
_atom_sites_solution_hydrogens geom
_audit_creation_date 2015-02-05
_audit_creation_method
;
Olex2 1.2
(compiled 2015.01.26 svn.r3150 for OlexSys, GUI svn.r4998)
;
_audit_update_record
;
2015-12-18 deposited with the CCDC.
2016-01-22 downloaded from the CCDC.
;
_cell_angle_alpha 90
_cell_angle_beta 90
_cell_angle_gamma 120
_cell_formula_units_Z 12
_cell_length_a 27.3444(8)
_cell_length_b 27.3444(8)
_cell_length_c 71.115(2)
_cell_measurement_reflns_used 34757
_cell_measurement_temperature 150(2)
_cell_measurement_theta_max 27.484
_cell_measurement_theta_min 2.991
_cell_volume 46050(2)
_computing_molecular_graphics 'Olex2 (Dolomanov et al., 2009)'
_computing_publication_material 'Olex2 (Dolomanov et al., 2009)'
_computing_structure_refinement 'ShelXL (Sheldrick, 2008)'
_diffrn_ambient_temperature 150.15
_diffrn_measured_fraction_theta_full 0.998
_diffrn_measured_fraction_theta_max 0.995
_diffrn_measurement_device_type 'R-AXIS SPIDER'
_diffrn_measurement_method 'phi and omega scans'
_diffrn_radiation_type MoK\a
_diffrn_radiation_wavelength 0.71073
_diffrn_reflns_av_R_equivalents 0.0926
_diffrn_reflns_av_unetI/netI 0.0778
_diffrn_reflns_Laue_measured_fraction_full 0.998
_diffrn_reflns_Laue_measured_fraction_max 0.995
_diffrn_reflns_limit_h_max 22
_diffrn_reflns_limit_h_min -35
_diffrn_reflns_limit_k_max 34
_diffrn_reflns_limit_k_min -31
_diffrn_reflns_limit_l_max 92
_diffrn_reflns_limit_l_min -88
_diffrn_reflns_number 59766
_diffrn_reflns_point_group_measured_fraction_full 0.998
_diffrn_reflns_point_group_measured_fraction_max 0.995
_diffrn_reflns_theta_full 25.242
_diffrn_reflns_theta_max 27.484
_diffrn_reflns_theta_min 2.991
_exptl_absorpt_coefficient_mu 0.352
_exptl_absorpt_correction_T_max 0.9657
_exptl_absorpt_correction_T_min 0.9491
_exptl_absorpt_correction_type multi-scan
_exptl_absorpt_process_details SADABS
_exptl_crystal_colour Red
_exptl_crystal_density_diffrn 0.658
_exptl_crystal_description Block
_exptl_crystal_F_000 9288
_exptl_crystal_size_max 0.15
_exptl_crystal_size_mid 0.1
_exptl_crystal_size_min 0.1
_refine_diff_density_max 0.693
_refine_diff_density_min -1.108
_refine_diff_density_rms 0.091
_refine_ls_extinction_method none
_refine_ls_goodness_of_fit_ref 1.031
_refine_ls_hydrogen_treatment constr
_refine_ls_matrix_type full
_refine_ls_number_parameters 356
_refine_ls_number_reflns 11698
_refine_ls_number_restraints 48
_refine_ls_restrained_S_all 1.032
_refine_ls_R_factor_all 0.1062
_refine_ls_R_factor_gt 0.0727
_refine_ls_shift/su_max 0.004
_refine_ls_shift/su_mean 0.000
_refine_ls_structure_factor_coef Fsqd
_refine_ls_weighting_details 'w=1/[\s^2^(Fo^2^)+(0.1857P)^2^] where P=(Fo^2^+2Fc^2^)/3'
_refine_ls_weighting_scheme calc
_refine_ls_wR_factor_gt 0.2478
_refine_ls_wR_factor_ref 0.2902
_reflns_Friedel_coverage 0.000
_reflns_number_gt 6840
_reflns_number_total 11698
_reflns_threshold_expression 'I > 2\s(I)'
_cod_data_source_file c5ce02487k2.cif
_cod_data_source_block 3
_cod_depositor_comments 'Adding full bibliography for 7223981--7223983.cif.'
_cod_original_cell_volume 46050(3)
_cod_database_code 7223983
_shelx_space_group_comment
;
The symmetry employed for this shelxl refinement is uniquely defined
by the following loop, which should always be used as a source of
symmetry information in preference to the above space-group names.
They are only intended as comments.
;
_shelx_estimated_absorpt_t_max 0.966
_shelx_estimated_absorpt_t_min 0.949
_olex2_refinement_description
;
1. Fixed Uiso
 At 1.2 times of:
  All C(H) groups
 At 1.5 times of:
  All O(H) groups
2. Uiso/Uaniso restraints and constraints
Uanis(C23) \\sim Ueq, Uanis(C22) \\sim Ueq, Uanis(C23') \\sim Ueq, Uanis(C22')
\\sim Ueq: with sigma of 0.01 and sigma for terminal atoms of 0.02
Uanis(C20') \\sim Ueq, Uanis(C19') \\sim Ueq, Uanis(C19) \\sim Ueq, Uanis(C20)
\\sim Ueq: with sigma of 0.01 and sigma for terminal atoms of 0.02
3. Others
 Sof(C19')=Sof(H19')=Sof(C20')=Sof(H20')=Sof(C22')=Sof(H22')=Sof(C23')=
 Sof(H23')=1-FVAR(1)
 Sof(C19)=Sof(H19)=Sof(C20)=Sof(H20)=Sof(C22)=Sof(H22)=Sof(C23)=Sof(H23)=FVAR(1)
4.a Ternary CH refined with riding coordinates:
 O1(H1)
4.b Aromatic/amide H refined with riding coordinates:
 C3(H3), C4(H4), C6(H6), C7(H7), C9(H9), C12(H12), C13(H13), C14(H14),
 C15(H15), C16(H16), C19(H19), C20(H20), C22(H22), C23(H23), C19'(H19'),
 C20'(H20'), C22'(H22'), C23'(H23')
;
_shelx_shelxl_version_number 2014/7
_olex2_submission_special_instructions 'No special instructions were received'

loop_
_space_group_symop_operation_xyz
'x, y, z'
'-y, x-y, z'
'-x+y, -x, z'
'y, x, -z+1/2'
'x-y, -y, -z+1/2'
'-x, -x+y, -z+1/2'
'x+2/3, y+1/3, z+1/3'
'-y+2/3, x-y+1/3, z+1/3'
'-x+y+2/3, -x+1/3, z+1/3'
'y+2/3, x+1/3, -z+5/6'
'x-y+2/3, -y+1/3, -z+5/6'
'-x+2/3, -x+y+1/3, -z+5/6'
'x+1/3, y+2/3, z+2/3'
'-y+1/3, x-y+2/3, z+2/3'
'-x+y+1/3, -x+2/3, z+2/3'
'y+1/3, x+2/3, -z+7/6'
'x-y+1/3, -y+2/3, -z+7/6'
'-x+1/3, -x+y+2/3, -z+7/6'
'-x, -y, -z'
'y, -x+y, -z'
'x-y, x, -z'
'-y, -x, z-1/2'
'-x+y, y, z-1/2'
'x, x-y, z-1/2'
'-x+2/3, -y+1/3, -z+1/3'
'y+2/3, -x+y+1/3, -z+1/3'
'x-y+2/3, x+1/3, -z+1/3'
'-y+2/3, -x+1/3, z-1/6'
'-x+y+2/3, y+1/3, z-1/6'
'x+2/3, x-y+1/3, z-1/6'
'-x+1/3, -y+2/3, -z+2/3'
'y+1/3, -x+y+2/3, -z+2/3'
'x-y+1/3, x+2/3, -z+2/3'
'-y+1/3, -x+2/3, z+1/6'
'-x+y+1/3, y+2/3, z+1/6'
'x+1/3, x-y+2/3, z+1/6'

loop_
_atom_site_label
_atom_site_type_symbol
_atom_site_fract_x
_atom_site_fract_y
_atom_site_fract_z
_atom_site_U_iso_or_equiv
_atom_site_adp_type
_atom_site_occupancy
_atom_site_site_symmetry_order
_atom_site_calc_flag
_atom_site_refinement_flags_posn
_atom_site_refinement_flags_adp
_atom_site_refinement_flags_occupancy
_atom_site_disorder_assembly
_atom_site_disorder_group
Co1 Co 0.33517(2) 0.59428(2) 0.56606(2) 0.03166(18) Uani 1 1 d . . . . .
O1 O 0.3333 0.6667 0.56766(4) 0.0207(7) Uani 1 3 d S T P . .
H1 H 0.3333 0.6667 0.5817 0.031 Uiso 1 3 calc RS T P . .
N1 N 0.15169(13) 0.14649(13) 0.60404(4) 0.0380(7) Uani 1 1 d . . . . .
N2 N 0.41197(14) 0.39221(13) 0.62623(4) 0.0431(8) Uani 1 1 d . . . . .
N3 N 0.40423(13) 0.63933(13) 0.58637(4) 0.0368(7) Uani 1 1 d . . . . .
N4 N 0.43253(12) 0.69667(12) 0.58535(4) 0.0313(6) Uani 1 1 d . . . . .
N5 N 0.47836(14) 0.71667(14) 0.59572(4) 0.0449(8) Uani 1 1 d . . . . .
N6 N 0.48122(16) 0.67368(14) 0.60374(5) 0.0507(9) Uani 1 1 d . . . . .
N7 N 0.58632(13) 0.38381(13) 0.69775(4) 0.0413(7) Uani 1 1 d . . . . .
N8 N 0.60414(13) 0.36449(14) 0.71188(4) 0.0388(7) Uani 1 1 d . . . . .
N9 N 0.57501(12) 0.30809(12) 0.71198(4) 0.0331(6) Uani 1 1 d . . . . .
N10 N 0.53789(13) 0.28971(13) 0.69760(4) 0.0400(7) Uani 1 1 d . . . . .
C1 C 0.43484(16) 0.62658(16) 0.59787(5) 0.0389(8) Uani 1 1 d . . . . .
C2 C 0.41980(16) 0.56854(16) 0.60307(5) 0.0393(8) Uani 1 1 d . . . . .
C3 C 0.36322(17) 0.52769(17) 0.60541(5) 0.0423(9) Uani 1 1 d . . . . .
H3 H 0.3350 0.5382 0.6046 0.051 Uiso 1 1 calc R . . . .
C4 C 0.34736(16) 0.47126(16) 0.60895(5) 0.0411(8) Uani 1 1 d . . . . .
H4 H 0.3086 0.4434 0.6101 0.049 Uiso 1 1 calc R . . . .
C5 C 0.38939(16) 0.45654(15) 0.61073(5) 0.0378(8) Uani 1 1 d . . . . .
C6 C 0.44639(16) 0.49825(16) 0.60878(6) 0.0444(9) Uani 1 1 d . . . . .
H6 H 0.4749 0.4884 0.6102 0.053 Uiso 1 1 calc R . . . .
C7 C 0.46126(16) 0.55314(16) 0.60489(5) 0.0437(9) Uani 1 1 d . . . . .
H7 H 0.5000 0.5808 0.6034 0.052 Uiso 1 1 calc R . . . .
C8 C 0.37385(17) 0.39725(16) 0.61553(5) 0.0424(9) Uani 1 1 d . . . . .
C9 C 0.32336(16) 0.35064(16) 0.60951(5) 0.0424(9) Uani 1 1 d . . . . .
H9 H 0.2980 0.3557 0.6017 0.051 Uiso 1 1 calc R . . . .
C10 C 0.31072(16) 0.29670(16) 0.61510(5) 0.0421(9) Uani 1 1 d . . . . .
C11 C 0.25605(16) 0.24527(16) 0.61038(5) 0.0396(8) Uani 1 1 d . . . . .
C12 C 0.20661(16) 0.24807(16) 0.60767(5) 0.0420(9) Uani 1 1 d . . . . .
H12 H 0.2078 0.2834 0.6078 0.050 Uiso 1 1 calc R . . . .
C13 C 0.15604(17) 0.19832(17) 0.60472(5) 0.0427(9) Uani 1 1 d . . . . .
H13 H 0.1227 0.2005 0.6031 0.051 Uiso 1 1 calc R . . . .
C14 C 0.19976(15) 0.14441(16) 0.60606(5) 0.0380(8) Uani 1 1 d . . . . .
H14 H 0.1977 0.1087 0.6055 0.046 Uiso 1 1 calc R . . . .
C15 C 0.25140(16) 0.19155(16) 0.60895(5) 0.0415(9) Uani 1 1 d . . . . .
H15 H 0.2842 0.1881 0.6100 0.050 Uiso 1 1 calc R . . . .
C16 C 0.34993(17) 0.29238(17) 0.62638(6) 0.0478(10) Uani 1 1 d . . . . .
H16 H 0.3433 0.2564 0.6303 0.057 Uiso 1 1 calc R . . . .
C17 C 0.39878(17) 0.34087(17) 0.63182(5) 0.0458(9) Uani 1 1 d . . . . .
C18 C 0.43932(19) 0.33790(18) 0.64532(6) 0.0513(10) Uani 1 1 d . . . . .
C19 C 0.4232(6) 0.2881(5) 0.6559(2) 0.056(3) Uani 0.490(19) 1 d . U . A 1
H19 H 0.3880 0.2549 0.6536 0.067 Uiso 0.490(19) 1 calc R . . A 1
C20 C 0.4605(6) 0.2888(5) 0.6700(2) 0.057(3) Uani 0.490(19) 1 d . U . A 1
H20 H 0.4503 0.2557 0.6771 0.068 Uiso 0.490(19) 1 calc R . . A 1
C22 C 0.5275(5) 0.3836(5) 0.66197(18) 0.051(3) Uani 0.490(19) 1 d . U . A 1
H22 H 0.5643 0.4154 0.6634 0.062 Uiso 0.490(19) 1 calc R . . A 1
C23 C 0.4917(5) 0.3854(4) 0.64857(19) 0.051(3) Uani 0.490(19) 1 d . U . A 1
H23 H 0.5029 0.4191 0.6416 0.062 Uiso 0.490(19) 1 calc R . . A 1
C19' C 0.4418(6) 0.2901(5) 0.64912(18) 0.049(3) Uani 0.510(19) 1 d . U . A 2
H19' H 0.4188 0.2564 0.6423 0.058 Uiso 0.510(19) 1 calc R . . A 2
C20' C 0.4782(6) 0.2909(5) 0.66299(18) 0.053(3) Uani 0.510(19) 1 d . U . A 2
H20' H 0.4796 0.2574 0.6653 0.064 Uiso 0.510(19) 1 calc R . . A 2
C22' C 0.5102(7) 0.3863(5) 0.6694(2) 0.063(4) Uani 0.510(19) 1 d . U . A 2
H22' H 0.5358 0.4201 0.6758 0.076 Uiso 0.510(19) 1 calc R . . A 2
C23' C 0.4736(7) 0.3875(5) 0.6567(2) 0.071(4) Uani 0.510(19) 1 d . U . A 2
H23' H 0.4704 0.4203 0.6554 0.086 Uiso 0.510(19) 1 calc R . . A 2
C21 C 0.51124(17) 0.33701(16) 0.67328(5) 0.0443(9) Uani 1 1 d . . . . .
C24 C 0.54559(17) 0.33681(16) 0.68925(5) 0.0418(9) Uani 1 1 d . . . . .

loop_
_atom_site_aniso_label
_atom_site_aniso_U_11
_atom_site_aniso_U_22
_atom_site_aniso_U_33
_atom_site_aniso_U_23
_atom_site_aniso_U_13
_atom_site_aniso_U_12
Co1 0.0307(3) 0.0291(3) 0.0358(3) -0.00075(18) 0.00077(18) 0.0153(2)
O1 0.0222(11) 0.0222(11) 0.0177(15) 0.000 0.000 0.0111(6)
N1 0.0404(17) 0.0326(16) 0.0362(14) 0.0025(12) -0.0011(12) 0.0147(14)
N2 0.0401(18) 0.0309(16) 0.0519(17) 0.0068(13) -0.0113(14) 0.0130(14)
N3 0.0430(18) 0.0371(17) 0.0354(14) 0.0031(12) 0.0000(12) 0.0238(15)
N4 0.0334(15) 0.0227(14) 0.0430(15) -0.0019(11) -0.0010(12) 0.0179(13)
N5 0.047(2) 0.0370(18) 0.0511(17) -0.0018(14) -0.0164(15) 0.0219(16)
N6 0.056(2) 0.0373(19) 0.058(2) 0.0022(15) -0.0163(16) 0.0223(17)
N7 0.0413(18) 0.0358(17) 0.0418(15) 0.0020(13) -0.0039(13) 0.0156(15)
N8 0.0409(18) 0.0402(18) 0.0345(14) 0.0016(13) -0.0021(12) 0.0198(15)
N9 0.0298(15) 0.0253(15) 0.0444(15) 0.0002(12) -0.0024(12) 0.0141(13)
N10 0.0394(18) 0.0348(17) 0.0457(16) -0.0013(13) -0.0086(13) 0.0186(15)
C1 0.035(2) 0.038(2) 0.0400(18) 0.0003(15) -0.0064(15) 0.0151(17)
C2 0.041(2) 0.036(2) 0.0409(17) 0.0000(15) -0.0078(15) 0.0196(17)
C3 0.042(2) 0.043(2) 0.0427(18) 0.0080(16) -0.0021(16) 0.0213(18)
C4 0.0286(19) 0.039(2) 0.0498(19) 0.0046(16) -0.0005(15) 0.0124(16)
C5 0.037(2) 0.0272(18) 0.0429(18) 0.0040(14) -0.0096(15) 0.0116(16)
C6 0.035(2) 0.034(2) 0.064(2) 0.0052(17) -0.0085(17) 0.0179(17)
C7 0.031(2) 0.038(2) 0.058(2) 0.0035(17) -0.0065(17) 0.0142(17)
C8 0.040(2) 0.038(2) 0.0437(19) 0.0033(16) -0.0081(16) 0.0156(18)
C9 0.039(2) 0.036(2) 0.0456(19) 0.0043(16) -0.0099(16) 0.0138(17)
C10 0.042(2) 0.036(2) 0.0417(18) 0.0014(15) -0.0083(16) 0.0147(17)
C11 0.039(2) 0.0317(19) 0.0402(18) 0.0024(14) -0.0040(15) 0.0115(16)
C12 0.038(2) 0.033(2) 0.050(2) 0.0001(16) -0.0076(16) 0.0135(17)
C13 0.039(2) 0.044(2) 0.0446(19) 0.0014(16) -0.0038(16) 0.0209(19)
C14 0.0330(19) 0.0345(19) 0.0469(19) -0.0014(15) -0.0048(15) 0.0172(16)
C15 0.037(2) 0.041(2) 0.049(2) 0.0046(16) -0.0035(16) 0.0209(18)
C16 0.047(2) 0.031(2) 0.062(2) 0.0068(17) -0.0095(18) 0.0173(18)
C17 0.041(2) 0.041(2) 0.050(2) 0.0044(17) -0.0120(17) 0.0160(18)
C18 0.048(2) 0.041(2) 0.061(2) 0.0037(18) -0.0160(19) 0.020(2)
C19 0.045(6) 0.050(5) 0.068(7) 0.017(5) -0.008(5) 0.020(4)
C20 0.052(6) 0.044(5) 0.058(6) 0.018(5) -0.013(5) 0.012(4)
C22 0.038(5) 0.047(5) 0.054(6) 0.012(4) -0.007(4) 0.010(4)
C23 0.043(5) 0.029(4) 0.061(6) 0.020(4) -0.020(4) 0.003(4)
C19' 0.054(6) 0.036(4) 0.053(5) -0.004(4) -0.015(4) 0.019(4)
C20' 0.068(7) 0.037(5) 0.051(6) 0.008(4) -0.013(5) 0.023(5)
C22' 0.072(7) 0.045(5) 0.069(7) -0.009(5) -0.032(5) 0.027(5)
C23' 0.084(8) 0.048(5) 0.081(7) 0.000(5) -0.034(6) 0.033(5)
C21 0.044(2) 0.034(2) 0.053(2) 0.0039(16) -0.0109(17) 0.0182(18)
C24 0.039(2) 0.038(2) 0.048(2) 0.0013(16) -0.0087(16) 0.0193(18)

loop_
_atom_type_symbol
_atom_type_description
_atom_type_scat_dispersion_real
_atom_type_scat_dispersion_imag
_atom_type_scat_source
C C 0.0033 0.0016 'International Tables Vol C Tables 4.2.6.8 and 6.1.1.4'
H H 0.0000 0.0000 'International Tables Vol C Tables 4.2.6.8 and 6.1.1.4'
N N 0.0061 0.0033 'International Tables Vol C Tables 4.2.6.8 and 6.1.1.4'
O O 0.0106 0.0060 'International Tables Vol C Tables 4.2.6.8 and 6.1.1.4'
Co Co 0.3494 0.9721 'International Tables Vol C Tables 4.2.6.8 and 6.1.1.4'

loop_
_geom_angle_atom_site_label_1
_geom_angle_atom_site_label_2
_geom_angle_atom_site_label_3
_geom_angle
_geom_angle_site_symmetry_1
_geom_angle_site_symmetry_3
O1 Co1 N1 176.43(11) . 17
O1 Co1 N3 81.28(10) . .
O1 Co1 N4 80.73(9) . 3_565
O1 Co1 N8 83.42(11) . 30_455
O1 Co1 N9 82.33(10) . 29
N1 Co1 N3 100.24(12) 17 .
N1 Co1 N4 102.17(11) 17 3_565
N1 Co1 N8 94.83(12) 17 30_455
N1 Co1 N9 94.58(11) 17 29
N4 Co1 N3 98.38(10) 3_565 .
N8 Co1 N3 164.28(13) 30_455 .
N8 Co1 N4 82.63(11) 30_455 3_565
N8 Co1 N9 90.28(11) 30_455 29
N9 Co1 N3 84.14(11) 29 .
N9 Co1 N4 162.27(11) 29 3_565
Co1 O1 Co1 119.682(18) 3_565 .
Co1 O1 Co1 119.684(18) 2_665 .
Co1 O1 Co1 119.676(18) 3_565 2_665
Co1 O1 H1 93.3 3_565 .
Co1 O1 H1 93.3 2_665 .
Co1 O1 H1 93.3 . .
C13 N1 Co1 122.1(3) . 17
C14 N1 Co1 120.5(2) . 17
C14 N1 C13 117.3(3) . .
C17 N2 C8 117.5(3) . .
N4 N3 Co1 116.4(2) . .
C1 N3 Co1 136.9(3) . .
C1 N3 N4 105.3(3) . .
N3 N4 Co1 121.1(2) . 2_665
N5 N4 Co1 129.5(2) . 2_665
N5 N4 N3 108.9(3) . .
N4 N5 N6 109.6(3) . .
N5 N6 C1 105.5(3) . .
N8 N7 C24 104.5(3) . .
N7 N8 Co1 131.6(2) . 36
N7 N8 N9 109.6(3) . .
N9 N8 Co1 118.8(2) . 36
N8 N9 Co1 120.6(2) . 35_545
N8 N9 N10 109.3(3) . .
N10 N9 Co1 130.1(2) . 35_545
C24 N10 N9 104.6(3) . .
N3 C1 N6 110.8(3) . .
N3 C1 C2 124.1(3) . .
N6 C1 C2 125.1(3) . .
C3 C2 C1 119.6(3) . .
C3 C2 C7 119.3(4) . .
C7 C2 C1 121.0(4) . .
C2 C3 H3 119.6 . .
C2 C3 C4 120.8(4) . .
C4 C3 H3 119.6 . .
C3 C4 H4 120.5 . .
C5 C4 C3 119.1(3) . .
C5 C4 H4 120.5 . .
C4 C5 C6 119.7(3) . .
C4 C5 C8 120.2(3) . .
C6 C5 C8 120.1(3) . .
C5 C6 H6 119.7 . .
C7 C6 C5 120.6(4) . .
C7 C6 H6 119.7 . .
C2 C7 H7 119.8 . .
C6 C7 C2 120.4(4) . .
C6 C7 H7 119.8 . .
N2 C8 C5 115.0(3) . .
N2 C8 C9 122.7(4) . .
C9 C8 C5 122.3(3) . .
C8 C9 H9 120.4 . .
C10 C9 C8 119.1(3) . .
C10 C9 H9 120.4 . .
C9 C10 C11 122.4(3) . .
C16 C10 C9 117.4(3) . .
C16 C10 C11 120.1(3) . .
C12 C11 C10 121.2(4) . .
C12 C11 C15 117.2(3) . .
C15 C11 C10 121.6(4) . .
C11 C12 H12 120.6 . .
C13 C12 C11 118.8(4) . .
C13 C12 H12 120.6 . .
N1 C13 C12 123.4(4) . .
N1 C13 H13 118.3 . .
C12 C13 H13 118.3 . .
N1 C14 H14 118.6 . .
N1 C14 C15 122.9(3) . .
C15 C14 H14 118.6 . .
C11 C15 H15 119.9 . .
C14 C15 C11 120.2(4) . .
C14 C15 H15 119.9 . .
C10 C16 H16 120.2 . .
C17 C16 C10 119.7(4) . .
C17 C16 H16 120.2 . .
N2 C17 C16 123.5(3) . .
N2 C17 C18 115.7(3) . .
C16 C17 C18 120.8(4) . .
C19 C18 C17 120.5(6) . .
C23 C18 C17 120.0(5) . .
C23 C18 C19 119.3(7) . .
C19' C18 C17 124.7(6) . .
C19' C18 C23' 117.6(7) . .
C23' C18 C17 117.2(6) . .
C18 C19 H19 120.6 . .
C18 C19 C20 118.9(10) . .
C20 C19 H19 120.6 . .
C19 C20 H20 119.8 . .
C21 C20 C19 120.4(10) . .
C21 C20 H20 119.8 . .
C23 C22 H22 119.1 . .
C21 C22 H22 119.1 . .
C21 C22 C23 121.8(9) . .
C18 C23 H23 120.1 . .
C22 C23 C18 119.8(9) . .
C22 C23 H23 120.1 . .
C18 C19' H19' 119.9 . .
C18 C19' C20' 120.1(9) . .
C20' C19' H19' 119.9 . .
C19' C20' H20' 118.7 . .
C21 C20' C19' 122.7(10) . .
C21 C20' H20' 118.7 . .
C23' C22' H22' 119.1 . .
C23' C22' C21 121.8(10) . .
C21 C22' H22' 119.1 . .
C18 C23' H23' 120.4 . .
C22' C23' C18 119.2(11) . .
C22' C23' H23' 120.4 . .
C20 C21 C22 119.4(7) . .
C20 C21 C24 117.9(6) . .
C22 C21 C24 122.7(6) . .
C20' C21 C22' 118.2(7) . .
C20' C21 C24 123.1(6) . .
C22' C21 C24 118.5(6) . .
N7 C24 C21 124.4(3) . .
N10 C24 N7 112.1(3) . .
N10 C24 C21 123.5(3) . .

loop_
_geom_bond_atom_site_label_1
_geom_bond_atom_site_label_2
_geom_bond_distance
_geom_bond_site_symmetry_2
Co1 O1 2.0082(5) .
Co1 N1 2.088(3) 17
Co1 N3 2.201(3) .
Co1 N4 2.184(3) 3_565
Co1 N8 2.147(3) 30_455
Co1 N9 2.163(3) 29
O1 Co1 2.0083(5) 3_565
O1 Co1 2.0082(5) 2_665
O1 H1 1.0000 .
N1 Co1 2.088(3) 17
N1 C13 1.363(5) .
N1 C14 1.351(5) .
N2 C8 1.352(5) .
N2 C17 1.324(5) .
N3 N4 1.360(4) .
N3 C1 1.335(4) .
N4 Co1 2.184(3) 2_665
N4 N5 1.314(4) .
N5 N6 1.343(4) .
N6 C1 1.345(5) .
N7 N8 1.336(4) .
N7 C24 1.351(5) .
N8 Co1 2.147(3) 36
N8 N9 1.336(4) .
N9 Co1 2.163(3) 35_545
N9 N10 1.348(4) .
N10 C24 1.336(5) .
C1 C2 1.474(5) .
C2 C3 1.393(5) .
C2 C7 1.399(5) .
C3 H3 0.9500 .
C3 C4 1.401(5) .
C4 H4 0.9500 .
C4 C5 1.401(5) .
C5 C6 1.404(5) .
C5 C8 1.496(5) .
C6 H6 0.9500 .
C6 C7 1.373(5) .
C7 H7 0.9500 .
C8 C9 1.398(5) .
C9 H9 0.9500 .
C9 C10 1.394(5) .
C10 C11 1.491(5) .
C10 C16 1.391(5) .
C11 C12 1.405(5) .
C11 C15 1.413(5) .
C12 H12 0.9500 .
C12 C13 1.388(5) .
C13 H13 0.9500 .
C14 H14 0.9500 .
C14 C15 1.370(5) .
C15 H15 0.9500 .
C16 H16 0.9500 .
C16 C17 1.386(6) .
C17 C18 1.499(5) .
C18 C19 1.419(13) .
C18 C23 1.390(11) .
C18 C19' 1.369(12) .
C18 C23' 1.451(13) .
C19 H19 0.9500 .
C19 C20 1.422(17) .
C20 H20 0.9500 .
C20 C21 1.375(13) .
C22 H22 0.9500 .
C22 C23 1.384(15) .
C22 C21 1.379(11) .
C23 H23 0.9500 .
C19' H19' 0.9500 .
C19' C20' 1.393(16) .
C20' H20' 0.9500 .
C20' C21 1.343(12) .
C22' H22' 0.9500 .
C22' C23' 1.359(16) .
C22' C21 1.390(12) .
C23' H23' 0.9500 .
C21 C24 1.476(5) .

loop_
_geom_torsion_atom_site_label_1
_geom_torsion_atom_site_label_2
_geom_torsion_atom_site_label_3
_geom_torsion_atom_site_label_4
_geom_torsion
_geom_torsion_site_symmetry_1
_geom_torsion_site_symmetry_4
Co1 N1 C13 C12 177.6(3) 17 .
Co1 N1 C14 C15 -177.9(3) 17 .
Co1 N3 N4 Co1 4.9(3) . 2_665
Co1 N3 N4 N5 -168.3(2) . .
Co1 N3 C1 N6 164.5(3) . .
Co1 N3 C1 C2 -14.6(6) . .
Co1 N4 N5 N6 -172.5(2) 2_665 .
Co1 N8 N9 Co1 -0.1(3) 36 35_545
Co1 N8 N9 N10 -178.7(2) 36 .
Co1 N9 N10 C24 -179.1(3) 35_545 .
N1 C14 C15 C11 1.5(6) . .
N2 C8 C9 C10 1.8(6) . .
N2 C17 C18 C19 163.8(9) . .
N2 C17 C18 C23 -11.5(10) . .
N2 C17 C18 C19' -162.7(9) . .
N2 C17 C18 C23' 25.0(11) . .
N3 N4 N5 N6 -0.2(4) . .
N3 C1 C2 C3 -35.8(5) . .
N3 C1 C2 C7 141.4(4) . .
N4 N3 C1 N6 -0.9(4) . .
N4 N3 C1 C2 180.0(3) . .
N4 N5 N6 C1 -0.4(4) . .
N5 N6 C1 N3 0.8(5) . .
N5 N6 C1 C2 179.9(4) . .
N6 C1 C2 C3 145.2(4) . .
N6 C1 C2 C7 -37.6(6) . .
N7 N8 N9 Co1 179.3(2) . 35_545
N7 N8 N9 N10 0.8(4) . .
N8 N7 C24 N10 -0.1(4) . .
N8 N7 C24 C21 176.8(4) . .
N8 N9 N10 C24 -0.8(4) . .
N9 N10 C24 N7 0.5(4) . .
N9 N10 C24 C21 -176.4(4) . .
C1 N3 N4 Co1 173.8(2) . 2_665
C1 N3 N4 N5 0.7(4) . .
C1 C2 C3 C4 175.2(3) . .
C1 C2 C7 C6 -176.6(3) . .
C2 C3 C4 C5 2.0(5) . .
C3 C2 C7 C6 0.6(6) . .
C3 C4 C5 C6 -0.5(5) . .
C3 C4 C5 C8 176.7(3) . .
C4 C5 C6 C7 -0.9(6) . .
C4 C5 C8 N2 -146.4(4) . .
C4 C5 C8 C9 33.1(6) . .
C5 C6 C7 C2 0.9(6) . .
C5 C8 C9 C10 -177.7(4) . .
C6 C5 C8 N2 30.8(5) . .
C6 C5 C8 C9 -149.7(4) . .
C7 C2 C3 C4 -2.1(5) . .
C8 N2 C17 C16 4.0(6) . .
C8 N2 C17 C18 -173.7(4) . .
C8 C5 C6 C7 -178.2(4) . .
C8 C9 C10 C11 175.7(4) . .
C8 C9 C10 C16 -0.5(6) . .
C9 C10 C11 C12 -28.1(6) . .
C9 C10 C11 C15 153.7(4) . .
C9 C10 C16 C17 1.0(6) . .
C10 C11 C12 C13 -175.2(3) . .
C10 C11 C15 C14 174.9(3) . .
C10 C16 C17 N2 -2.9(7) . .
C10 C16 C17 C18 174.6(4) . .
C11 C10 C16 C17 -175.3(4) . .
C11 C12 C13 N1 -1.0(6) . .
C12 C11 C15 C14 -3.5(5) . .
C13 N1 C14 C15 0.8(5) . .
C14 N1 C13 C12 -1.1(5) . .
C15 C11 C12 C13 3.2(5) . .
C16 C10 C11 C12 148.0(4) . .
C16 C10 C11 C15 -30.2(6) . .
C16 C17 C18 C19 -13.9(11) . .
C16 C17 C18 C23 170.8(9) . .
C16 C17 C18 C19' 19.6(11) . .
C16 C17 C18 C23' -152.7(10) . .
C17 N2 C8 C5 176.1(4) . .
C17 N2 C8 C9 -3.4(6) . .
C17 C18 C19 C20 -173.5(9) . .
C17 C18 C23 C22 175.6(9) . .
C17 C18 C19' C20' -175.0(8) . .
C17 C18 C23' C22' 178.9(10) . .
C18 C19 C20 C21 0.3(18) . .
C18 C19' C20' C21 0.8(17) . .
C19 C18 C23 C22 0.3(15) . .
C19 C20 C21 C22 -4.5(16) . .
C19 C20 C21 C24 174.2(9) . .
C20 C21 C24 N7 -159.1(9) . .
C20 C21 C24 N10 17.4(11) . .
C22 C21 C24 N7 19.5(10) . .
C22 C21 C24 N10 -164.0(9) . .
C23 C18 C19 C20 1.8(15) . .
C23 C22 C21 C20 6.7(16) . .
C23 C22 C21 C24 -171.8(9) . .
C19' C18 C23' C22' 6.0(16) . .
C19' C20' C21 C22' -2.1(15) . .
C19' C20' C21 C24 173.7(8) . .
C20' C21 C24 N7 168.0(9) . .
C20' C21 C24 N10 -15.5(11) . .
C22' C21 C24 N7 -16.2(11) . .
C22' C21 C24 N10 160.3(10) . .
C23' C18 C19' C20' -2.7(14) . .
C23' C22' C21 C20' 5.6(17) . .
C23' C22' C21 C24 -170.4(10) . .
C21 C22 C23 C18 -4.6(18) . .
C21 C22' C23' C18 -7.6(19) . .
C24 N7 N8 Co1 178.9(3) . 36
C24 N7 N8 N9 -0.4(4) . .
